data_2102676
loop_
_publ_author_name
'Roman Gajda'
'Andrzej Katrusiak'

_publ_contact_author_fax +48(61)8658008
_publ_contact_author_phone +48(61)8291443
_publ_section_title
;
 <i>In-situ</i> high-pressure study of the ordered phase of ethyl
 propionate
;
_journal_coeditor_code AV5069
_journal_date_accepted 2006-08-29
_journal_date_recd_electronic 2006-06-22
_journal_issue 1
_journal_name_full 'Acta Crystallographica Section B'
_journal_page_first 111
_journal_page_last 117
_journal_paper_category FA
_journal_paper_doi 10.1107/S010876810603477X
_journal_volume 63
_journal_year 2007
_chemical_formula_moiety 'C5 H10 O2'
_chemical_formula_sum 'C5 H10 O2'
_chemical_formula_weight 102.13
_chemical_melting_point 198
_chemical_name_systematic
;
 ethyl propionate
;
_space_group_IT_number 14
_symmetry_cell_setting monoclinic
_symmetry_space_group_name_Hall '-P 2ybc'
_symmetry_space_group_name_H-M 'P 1 21/c 1'
_atom_sites_solution_hydrogens geom
_atom_sites_solution_primary direct
_atom_sites_solution_secondary difmap
_audit_creation_method SHELXL-97
_cell_angle_alpha 90.00
_cell_angle_beta 97.39(3)
_cell_angle_gamma 90.00
_cell_formula_units_Z 4
_cell_length_a 4.9347(10)
_cell_length_b 9.4163(19)
_cell_length_c 11.321(2)
_cell_measurement_reflns_used 1085
_cell_measurement_temperature 293(2)
_cell_measurement_theta_max 27.32
_cell_measurement_theta_min 3.63
_cell_volume 521.68(18)
_computing_cell_refinement 'CrysAlis (Oxford Diffraction, 2003)'
_computing_data_collection 'CrysAlis (Oxford Diffraction, 2003)'
_computing_data_reduction 'CrysAlis (Oxford Diffraction, 2003)'
_computing_molecular_graphics 'XP (Siemens, 1990)'
_computing_publication_material 'SHELXL-97 (Sheldrick, 1997)'
_computing_structure_refinement 'SHELXL-97 (Sheldrick, 1997)'
_computing_structure_solution 'SHELXS-97 (Sheldrick, 1997)'
_diffrn_ambient_temperature 293(2)
_diffrn_measured_fraction_theta_full 0.268
_diffrn_measured_fraction_theta_max 0.268
_diffrn_measurement_device_type 'Kuma KM4CCD \k geometry'
_diffrn_measurement_method '\w scans'
_diffrn_radiation_monochromator graphite
_diffrn_radiation_source 'fine-focus sealed tube'
_diffrn_radiation_type MoK\a
_diffrn_radiation_wavelength 0.71073
_diffrn_reflns_av_R_equivalents 0.1418
_diffrn_reflns_av_sigmaI/netI 0.0691
_diffrn_reflns_limit_h_max 6
_diffrn_reflns_limit_h_min -6
_diffrn_reflns_limit_k_max 5
_diffrn_reflns_limit_k_min -5
_diffrn_reflns_limit_l_max 13
_diffrn_reflns_limit_l_min -13
_diffrn_reflns_number 1838
_diffrn_reflns_theta_full 27.32
_diffrn_reflns_theta_max 27.32
_diffrn_reflns_theta_min 3.63
_exptl_absorpt_coefficient_mu 0.099
_exptl_absorpt_correction_T_max 0.96
_exptl_absorpt_correction_T_min 0.68
_exptl_absorpt_correction_type analytical
_exptl_absorpt_process_details
;
Katrusiak, A. (2003). REDSHADE - Program for correcting
reflections intensities for DAC absorption, gasket shadowing
and sample crystal absorption. Adam Mickiewicz University, Pozna\'n.
Katrusiak, A. (2004). Z. Kristallogr. 219, 461-467
;
_exptl_crystal_colour colourless
_exptl_crystal_density_diffrn 1.300
_exptl_crystal_density_method 'not measured'
_exptl_crystal_description cylinder
_exptl_crystal_F_000 224
_exptl_crystal_size_max 0.36
_exptl_crystal_size_mid 0.28
_exptl_crystal_size_min 0.15
_refine_diff_density_max 0.151
_refine_diff_density_min -0.161
_refine_ls_extinction_coef 0.22(11)
_refine_ls_extinction_expression Fc^*^=kFc[1+0.001xFc^2^\l^3^/sin(2\q)]^-1/4^
_refine_ls_extinction_method SHELXL
_refine_ls_goodness_of_fit_ref 1.249
_refine_ls_hydrogen_treatment constr
_refine_ls_matrix_type full
_refine_ls_number_parameters 60
_refine_ls_number_reflns 316
_refine_ls_number_restraints 0
_refine_ls_restrained_S_all 1.249
_refine_ls_R_factor_all 0.1121
_refine_ls_R_factor_gt 0.0994
_refine_ls_shift/su_max 0.000
_refine_ls_shift/su_mean 0.000
_refine_ls_structure_factor_coef Fsqd
_refine_ls_weighting_details 'calc w=1/[\s^2^(Fo^2^)+(0.1734P)^2^+0.0000P] where P=(Fo^2^+2Fc^2^)/3'
_refine_ls_weighting_scheme calc
_refine_ls_wR_factor_gt 0.2482
_refine_ls_wR_factor_ref 0.2704
_reflns_number_gt 259
_reflns_number_total 316
_reflns_threshold_expression >2sigma(I)
_cod_data_source_file av5069.cif
_cod_data_source_block ethylpropionate1
_cod_depositor_comments
;
The following automatic conversions were performed:
'_symmetry_cell_setting' value 'Monoclinic' changed to 'monoclinic'
according to '/home/saulius/struct/CIF-dictionaries/cif_core.dic'
dictionary named 'cif_core.dic' version 2.4.1 from 2010-06-29.

Automatic conversion script
Id: cif_fix_enum 1527 2010-12-29 10:47:43Z saulius 

The following automatic conversions were performed:

'_symmetry_cell_setting' value 'Monoclinic' changed to 'monoclinic'
according to /home/saulius/struct/CIF-dictionaries/cif_core.dic
dictionary named 'cif_core.dic' version 2.4.1 from 2010-06-29.

Automatic conversion script
Id: cif_fix_values 1715 2011-07-08 13:25:40Z adriana 
;
_cod_original_cell_volume 521.70(18)
_cod_original_sg_symbol_H-M 'P 21/c'
_cod_database_code 2102676

loop_
_symmetry_equiv_pos_as_xyz
'x, y, z'
'-x, y+1/2, -z+1/2'
'-x, -y, -z'
'x, -y-1/2, z-1/2'

loop_
_atom_site_type_symbol
_atom_site_label
_atom_site_fract_x
_atom_site_fract_y
_atom_site_fract_z
_atom_site_U_iso_or_equiv
_atom_site_adp_type
_atom_site_calc_flag
_atom_site_refinement_flags
_atom_site_occupancy
O O2 0.2180(7) 0.6154(7) 0.3982(3) 0.054(5) Uani d . 1
O O1 -0.0305(8) 0.7862(8) 0.3083(3) 0.072(4) Uani d . 1
C C3 -0.2673(14) 0.8538(13) 0.5166(7) 0.076(7) Uani d . 1
H H3A -0.3068 0.8661 0.5968 0.115 Uiso calc R 1
H H3B -0.4294 0.8232 0.4671 0.115 Uiso calc R 1
H H3C -0.2062 0.9423 0.4873 0.115 Uiso calc R 1
C C2 -0.0525(11) 0.7463(11) 0.5145(5) 0.051(6) Uani d . 1
H H2A -0.1181 0.6576 0.5439 0.061 Uiso calc R 1
H H2B 0.1048 0.7754 0.5695 0.061 Uiso calc R 1
C C1 0.0386(11) 0.7196(12) 0.3971(5) 0.045(2) Uiso d . 1
C C4 0.3291(12) 0.5829(10) 0.2907(5) 0.059(5) Uani d . 1
H H4A 0.4110 0.6674 0.2614 0.070 Uiso calc R 1
H H4B 0.1844 0.5512 0.2303 0.070 Uiso calc R 1
C C5 0.5350(10) 0.4719(14) 0.3134(5) 0.055(6) Uani d . 1
H H5A 0.6090 0.4504 0.2411 0.082 Uiso calc R 1
H H5B 0.4529 0.3881 0.3416 0.082 Uiso calc R 1
H H5C 0.6789 0.5041 0.3725 0.082 Uiso calc R 1

loop_
_atom_site_aniso_label
_atom_site_aniso_U_11
_atom_site_aniso_U_22
_atom_site_aniso_U_33
_atom_site_aniso_U_12
_atom_site_aniso_U_13
_atom_site_aniso_U_23
O2 0.059(3) 0.068(16) 0.039(4) 0.011(3) 0.019(2) 0.002(2)
O1 0.077(3) 0.090(13) 0.054(3) 0.029(4) 0.025(2) 0.022(3)
C3 0.057(4) 0.11(2) 0.069(6) 0.008(5) 0.033(3) 0.007(5)
C2 0.062(4) 0.05(2) 0.044(4) 0.016(5) 0.019(3) 0.013(4)
C4 0.063(4) 0.08(2) 0.034(4) -0.005(5) 0.025(3) -0.011(3)
C5 0.053(4) 0.06(2) 0.060(4) 0.010(4) 0.024(3) -0.002(4)

loop_
_atom_type_symbol
_atom_type_description
_atom_type_scat_dispersion_real
_atom_type_scat_dispersion_imag
_atom_type_scat_source
C C 0.0033 0.0016 'International Tables Vol C Tables 4.2.6.8 and 6.1.1.4'
H H 0.0000 0.0000 'International Tables Vol C Tables 4.2.6.8 and 6.1.1.4'
O O 0.0106 0.0060 'International Tables Vol C Tables 4.2.6.8 and 6.1.1.4'

loop_
_geom_angle_atom_site_label_1
_geom_angle_atom_site_label_2
_geom_angle_atom_site_label_3
_geom_angle
C1 O2 C4 118.8(5)
C3 C2 C1 115.8(6)
O1 C1 O2 121.0(6)
O1 C1 C2 125.4(9)
O2 C1 C2 113.5(6)
O2 C4 C5 109.7(5)

loop_
_geom_bond_atom_site_label_1
_geom_bond_atom_site_label_2
_geom_bond_distance
O2 C1 1.320(11)
O2 C4 1.431(6)
O1 C1 1.197(9)
C3 C2 1.468(12)
C2 C1 1.479(8)
C4 C5 1.457(12)

loop_
_geom_torsion_atom_site_label_1
_geom_torsion_atom_site_label_2
_geom_torsion_atom_site_label_3
_geom_torsion_atom_site_label_4
_geom_torsion
C4 O2 C1 O1 -0.1(12)
C4 O2 C1 C2 -177.7(6)
C3 C2 C1 O1 6.9(13)
C3 C2 C1 O2 -175.6(8)
C1 O2 C4 C5 176.2(7)

loop_
_cod_related_entry_id
_cod_related_entry_database
_cod_related_entry_code
1 ChemSpider 7463
